data_1573835
loop_
_publ_author_name
'Zhu, Ming'
'Huang, Pei-Zhi'
'Li, Lin-Mei'
'Yang, Yi-Xuan'
'Pan, Lei'
'Wang, Zhi-Jie'
'Ni, Hao-Fei'
'Zhang, Feng-Wen'
'Teri, Gele'
'Zhang, Zhi-Xu'
'Liu, Zunqi'
'Fu, Da-Wei'
'Zhang, Yi'

_publ_section_title
;
 Thermal-responsive luminescence/dielectric responses with reversibly
 shifted light emissions
;
_journal_name_full 'Chemical Science'
_journal_paper_doi 10.1039/D4SC06631F
_journal_year 2025
_chemical_formula_moiety 'F6 P, C12 H24 O6, C6 H9 N2'
_chemical_formula_sum 'C18 H33 F6 N2 O6 P'
_chemical_formula_weight 518.43
_space_group_crystal_system monoclinic
_space_group_IT_number 14
_space_group_name_Hall '-P 2yn'
_space_group_name_H-M_alt 'P 1 21/n 1'
_atom_sites_solution_hydrogens geom
_audit_creation_date 2024-08-20
_audit_creation_method
;
Olex2 1.5
(compiled 2024.02.16 svn.r378c4104 for OlexSys, GUI svn.r6928)
;
_audit_update_record
;
2024-08-20 deposited with the CCDC.	2025-01-20 downloaded from the CCDC.
;
_cell_angle_alpha 90
_cell_angle_beta 100.318(13)
_cell_angle_gamma 90
_cell_formula_units_Z 4
_cell_length_a 12.0220(15)
_cell_length_b 10.629(2)
_cell_length_c 19.921(4)
_cell_measurement_reflns_used 3173
_cell_measurement_temperature 343.00
_cell_measurement_theta_max 63.812
_cell_measurement_theta_min 4.007
_cell_volume 2504.4(8)
_computing_cell_refinement 'SAINT V8.40B (?, 2016)'
_computing_data_reduction 'SAINT V8.40B (?, 2016)'
_computing_molecular_graphics 'Olex2 1.5 (Dolomanov et al., 2009)'
_computing_publication_material 'Olex2 1.5 (Dolomanov et al., 2009)'
_computing_structure_refinement 'SHELXL 2018/3 (Sheldrick, 2015)'
_computing_structure_solution 'SHELXT 2018/2 (Sheldrick, 2018)'
_diffrn_ambient_temperature 343.00
_diffrn_measured_fraction_theta_full 0.994
_diffrn_measured_fraction_theta_max 0.994
_diffrn_measurement_device_type 'Bruker APEX-II CCD'
_diffrn_measurement_method '\f and \w scans'
_diffrn_radiation_type CuK\a
_diffrn_radiation_wavelength 1.54184
_diffrn_reflns_av_R_equivalents 0.1761
_diffrn_reflns_av_unetI/netI 0.1057
_diffrn_reflns_Laue_measured_fraction_full 0.994
_diffrn_reflns_Laue_measured_fraction_max 0.994
_diffrn_reflns_limit_h_max 14
_diffrn_reflns_limit_h_min -14
_diffrn_reflns_limit_k_max 12
_diffrn_reflns_limit_k_min -12
_diffrn_reflns_limit_l_max 23
_diffrn_reflns_limit_l_min -23
_diffrn_reflns_number 30653
_diffrn_reflns_point_group_measured_fraction_full 0.994
_diffrn_reflns_point_group_measured_fraction_max 0.994
_diffrn_reflns_theta_full 66.838
_diffrn_reflns_theta_max 66.838
_diffrn_reflns_theta_min 4.005
_diffrn_source_current 1.1
_diffrn_source_power 0.05500000000000001
_diffrn_source_voltage 50.0
_diffrn_standards_number 0
_exptl_absorpt_coefficient_mu 1.705
_exptl_absorpt_correction_T_max 0.7528
_exptl_absorpt_correction_T_min 0.5639
_exptl_absorpt_correction_type multi-scan
_exptl_absorpt_process_details
;
SADABS-2016/2 (Bruker,2016/2) was used for absorption correction.
wR2(int) was 0.1496 before and 0.0850 after correction.
The Ratio of minimum to maximum transmission is 0.7491.
The \l/2 correction factor is Not present.
;
_exptl_crystal_colour colourless
_exptl_crystal_colour_primary colourless
_exptl_crystal_density_diffrn 1.375
_exptl_crystal_description block
_exptl_crystal_F_000 1088
_exptl_crystal_size_max 0.13
_exptl_crystal_size_mid 0.12
_exptl_crystal_size_min 0.11
_refine_diff_density_max 0.847
_refine_diff_density_min -0.637
_refine_diff_density_rms 0.082
_refine_ls_extinction_method none
_refine_ls_goodness_of_fit_ref 1.043
_refine_ls_hydrogen_treatment constr
_refine_ls_matrix_type full
_refine_ls_number_parameters 299
_refine_ls_number_reflns 4423
_refine_ls_number_restraints 0
_refine_ls_restrained_S_all 1.043
_refine_ls_R_factor_all 0.2332
_refine_ls_R_factor_gt 0.1255
_refine_ls_shift/su_max 0.001
_refine_ls_shift/su_mean 0.000
_refine_ls_structure_factor_coef Fsqd
_refine_ls_weighting_details 'w=1/[\s^2^(Fo^2^)+(0.0100P)^2^+14.0000P] where P=(Fo^2^+2Fc^2^)/3'
_refine_ls_weighting_scheme calc
_refine_ls_wR_factor_gt 0.2452
_refine_ls_wR_factor_ref 0.2979
_reflns_Friedel_coverage 0.000
_reflns_number_gt 1834
_reflns_number_total 4423
_reflns_threshold_expression 'I > 2\s(I)'
_cod_data_source_file d4sc06631f2.cif
_cod_data_source_block cu_zm_45_343k_2_0m_a
_cod_database_code 1573835
_shelx_shelxl_version_number 2018/3
_shelx_space_group_comment
;
The symmetry employed for this shelxl refinement is uniquely defined
by the following loop, which should always be used as a source of
symmetry information in preference to the above space-group names.
They are only intended as comments.
;
_shelx_estimated_absorpt_t_max 0.835
_shelx_estimated_absorpt_t_min 0.809
_olex2_refinement_description
;
1. Fixed Uiso
 At 1.2 times of:
  All C(H) groups, All C(H,H) groups, All N(H,H,H) groups
2.a Secondary CH2 refined with riding coordinates:
 C1(H1A,H1B), C4(H4A,H4B), C5(H5A,H5B), C6(H6A,H6B), C8(H8A,H8B), C9(H9A,H9B),
 C10(H10A,H10B), C11(H11A,H11B), C12(H12A,H12B), C14(H14A,H14B), C16(H16A,H16B),
  C18(H18A,H18B), C13(H13A,H13B)
2.b Aromatic/amide H refined with riding coordinates:
 C2(H2), C7(H7), C15(H15), C17(H17)
2.c Idealised Me refined as rotating group:
 N1(H1C,H1D,H1E)
;
_olex2_submission_special_instructions 'No special instructions were received'

loop_
_space_group_symop_operation_xyz
'x, y, z'
'-x+1/2, y+1/2, -z+1/2'
'-x, -y, -z'
'x-1/2, -y-1/2, z-1/2'

loop_
_atom_site_label
_atom_site_type_symbol
_atom_site_fract_x
_atom_site_fract_y
_atom_site_fract_z
_atom_site_U_iso_or_equiv
_atom_site_adp_type
_atom_site_occupancy
_atom_site_site_symmetry_order
_atom_site_calc_flag
_atom_site_refinement_flags_posn
_atom_site_refinement_flags_adp
_atom_site_refinement_flags_occupancy
_atom_site_disorder_assembly
_atom_site_disorder_group
P1 P 0.18001(11) 0.79505(11) 0.43656(6) 0.0799(4) Uani 1 1 d . . . . .
F1 F 0.0723(4) 0.8048(4) 0.3870(3) 0.255(3) Uani 1 1 d . . . . .
F2 F 0.1298(5) 0.6851(4) 0.4620(2) 0.326(3) Uani 1 1 d . . . . .
F3 F 0.2090(3) 0.7097(5) 0.3842(3) 0.311(2) Uani 1 1 d . . . . .
F4 F 0.2909(4) 0.7876(4) 0.4763(3) 0.356(3) Uani 1 1 d . . . . .
F5 F 0.1579(5) 0.8775(5) 0.4889(2) 0.357(2) Uani 1 1 d . . . . .
F6 F 0.2216(5) 0.9110(4) 0.4100(3) 0.290(3) Uani 1 1 d . . . . .
O1 O 0.6870(2) 0.6921(3) 0.43477(13) 0.0792(10) Uani 1 1 d . . . . .
O2 O 0.6082(3) 0.9342(3) 0.38749(15) 0.0931(11) Uani 1 1 d . . . . .
O3 O 0.5936(2) 0.5379(3) 0.20288(14) 0.0784(10) Uani 1 1 d . . . . .
O4 O 0.4953(3) 0.9642(3) 0.25499(16) 0.0966(11) Uani 1 1 d . . . . .
O5 O 0.7146(2) 0.5124(3) 0.33405(14) 0.0766(9) Uani 1 1 d . . . . .
O6 O 0.5362(2) 0.7856(3) 0.15790(14) 0.0867(11) Uani 1 1 d . . . . .
C1 C 0.5238(5) 1.0678(4) 0.2996(3) 0.125(2) Uani 1 1 d . . . . .
H1A H 0.469561 1.135194 0.287239 0.151 Uiso 1 1 calc R U . . .
H1B H 0.598092 1.099176 0.295631 0.151 Uiso 1 1 calc R U . . .
C4 C 0.7375(4) 0.4851(5) 0.4052(2) 0.1045(19) Uani 1 1 d . . . . .
H4A H 0.795163 0.420448 0.414686 0.125 Uiso 1 1 calc R U . . .
H4B H 0.669593 0.454675 0.419764 0.125 Uiso 1 1 calc R U . . .
C5 C 0.5894(4) 0.5780(5) 0.1336(2) 0.0962(18) Uani 1 1 d . . . . .
H5A H 0.571025 0.506991 0.103025 0.115 Uiso 1 1 calc R U . . .
H5B H 0.662763 0.610100 0.128078 0.115 Uiso 1 1 calc R U . . .
C6 C 0.6241(4) 0.8967(5) 0.4572(2) 0.1074(19) Uani 1 1 d . . . . .
H6A H 0.556208 0.856523 0.466735 0.129 Uiso 1 1 calc R U . . .
H6B H 0.640008 0.969688 0.486618 0.129 Uiso 1 1 calc R U . . .
C8 C 0.4973(4) 0.9954(5) 0.1845(2) 0.1064(18) Uani 1 1 d . . . . .
H8A H 0.573487 1.018696 0.179634 0.128 Uiso 1 1 calc R U . . .
H8B H 0.448098 1.066686 0.170834 0.128 Uiso 1 1 calc R U . . .
C9 C 0.6679(4) 0.4350(4) 0.2211(2) 0.0995(18) Uani 1 1 d . . . . .
H9A H 0.742721 0.456276 0.212803 0.119 Uiso 1 1 calc R U . . .
H9B H 0.641040 0.362410 0.193370 0.119 Uiso 1 1 calc R U . . .
C10 C 0.5033(4) 0.6769(5) 0.1163(2) 0.103(2) Uani 1 1 d . . . . .
H10A H 0.496049 0.699029 0.068498 0.124 Uiso 1 1 calc R U . . .
H10B H 0.430709 0.646382 0.124148 0.124 Uiso 1 1 calc R U . . .
C11 C 0.5234(5) 1.0276(5) 0.3719(3) 0.125(2) Uani 1 1 d . . . . .
H11A H 0.539927 1.098517 0.402715 0.151 Uiso 1 1 calc R U . . .
H11B H 0.450165 0.993588 0.376222 0.151 Uiso 1 1 calc R U . . .
C12 C 0.7773(4) 0.6027(5) 0.4423(2) 0.107(2) Uani 1 1 d . . . . .
H12A H 0.802815 0.584364 0.490294 0.128 Uiso 1 1 calc R U . . .
H12B H 0.840406 0.637465 0.424194 0.128 Uiso 1 1 calc R U . . .
C14 C 0.6735(4) 0.4047(4) 0.2940(2) 0.0926(18) Uani 1 1 d . . . . .
H14A H 0.598952 0.382057 0.302276 0.111 Uiso 1 1 calc R U . . .
H14B H 0.723673 0.333754 0.306580 0.111 Uiso 1 1 calc R U . . .
C16 C 0.7208(4) 0.8072(5) 0.4702(2) 0.1043(19) Uani 1 1 d . . . . .
H16A H 0.785586 0.842700 0.454117 0.125 Uiso 1 1 calc R U . . .
H16B H 0.741940 0.791272 0.518769 0.125 Uiso 1 1 calc R U . . .
C18 C 0.4595(4) 0.8869(5) 0.1405(3) 0.120(2) Uani 1 1 d . . . . .
H18A H 0.384312 0.861658 0.146398 0.144 Uiso 1 1 calc R U . . .
H18B H 0.456315 0.909725 0.093009 0.144 Uiso 1 1 calc R U . . .
N1 N 0.5457(2) 0.7146(3) 0.30148(15) 0.0605(10) Uani 1 1 d . . . . .
H1C H 0.564240 0.661219 0.270852 0.073 Uiso 1 1 calc R U . . .
H1D H 0.589439 0.700656 0.341810 0.073 Uiso 1 1 calc R U . . .
H1E H 0.555630 0.793181 0.288331 0.073 Uiso 1 1 calc R U . . .
N2 N 0.3577(3) 0.3146(4) 0.3565(2) 0.1180(18) Uani 1 1 d . . . . .
C2 C 0.3974(5) 0.3986(5) 0.4037(3) 0.111(2) Uani 1 1 d . . . . .
H2 H 0.409867 0.373032 0.449107 0.134 Uiso 1 1 calc R U . . .
C3 C 0.4021(3) 0.5620(4) 0.3236(2) 0.0662(13) Uani 1 1 d . . . . .
C7 C 0.4210(4) 0.5204(4) 0.3899(2) 0.0835(16) Uani 1 1 d . . . . .
H7 H 0.449858 0.574976 0.425242 0.100 Uiso 1 1 calc R U . . .
C13 C 0.4262(3) 0.6958(4) 0.3072(2) 0.0815(15) Uani 1 1 d . . . . .
H13A H 0.378460 0.719372 0.264531 0.098 Uiso 1 1 calc R U . . .
H13B H 0.407743 0.750265 0.342703 0.098 Uiso 1 1 calc R U . . .
C15 C 0.3590(4) 0.4770(5) 0.2748(2) 0.0900(17) Uani 1 1 d . . . . .
H15 H 0.344741 0.499975 0.228979 0.108 Uiso 1 1 calc R U . . .
C17 C 0.3365(4) 0.3547(5) 0.2943(3) 0.105(2) Uani 1 1 d . . . . .
H17 H 0.304202 0.298723 0.260448 0.126 Uiso 1 1 calc R U . . .

loop_
_atom_site_aniso_label
_atom_site_aniso_U_11
_atom_site_aniso_U_22
_atom_site_aniso_U_33
_atom_site_aniso_U_23
_atom_site_aniso_U_13
_atom_site_aniso_U_12
P1 0.0917(8) 0.0694(6) 0.0770(7) -0.0078(6) 0.0106(6) -0.0011(7)
F1 0.168(3) 0.159(4) 0.373(6) -0.027(4) -0.123(3) 0.022(3)
F2 0.521(6) 0.245(3) 0.170(3) 0.097(2) -0.053(4) -0.258(3)
F3 0.154(3) 0.352(4) 0.453(4) -0.300(3) 0.120(3) -0.044(3)
F4 0.258(3) 0.148(4) 0.535(6) -0.062(4) -0.272(3) 0.036(3)
F5 0.436(5) 0.413(5) 0.298(3) -0.275(2) 0.271(2) -0.203(4)
F6 0.423(6) 0.206(3) 0.211(4) 0.052(3) -0.027(4) -0.202(3)
O1 0.0745(17) 0.099(2) 0.0588(16) 0.0022(16) -0.0012(14) -0.0018(17)
O2 0.121(2) 0.0716(18) 0.095(2) -0.0130(16) 0.0417(17) 0.0003(18)
O3 0.0790(17) 0.0866(18) 0.0704(17) -0.0154(15) 0.0154(14) -0.0030(16)
O4 0.106(2) 0.0752(18) 0.114(2) 0.0257(17) 0.0342(18) 0.0196(18)
O5 0.0778(17) 0.0694(16) 0.0791(18) 0.0120(15) 0.0043(15) 0.0105(15)
O6 0.0673(17) 0.117(2) 0.0693(17) 0.0177(17) -0.0040(15) -0.0074(18)
C1 0.144(4) 0.062(3) 0.182(5) 0.009(3) 0.058(4) 0.033(3)
C4 0.099(3) 0.112(3) 0.099(3) 0.034(3) 0.009(3) 0.035(3)
C5 0.103(3) 0.121(4) 0.068(3) -0.019(3) 0.028(2) -0.025(3)
C6 0.129(4) 0.109(3) 0.093(3) -0.035(3) 0.046(3) -0.050(3)
C8 0.101(3) 0.109(3) 0.110(3) 0.052(3) 0.019(3) 0.031(3)
C9 0.084(3) 0.082(3) 0.137(4) -0.040(3) 0.033(3) 0.000(3)
C10 0.083(3) 0.161(5) 0.060(3) 0.003(3) -0.003(2) -0.031(3)
C11 0.156(4) 0.086(3) 0.151(4) -0.022(3) 0.073(3) 0.023(3)
C12 0.080(3) 0.152(5) 0.079(3) 0.014(3) -0.008(3) 0.014(3)
C14 0.094(3) 0.048(2) 0.135(4) 0.001(3) 0.019(3) 0.009(2)
C16 0.106(3) 0.134(4) 0.071(3) -0.017(3) 0.010(3) -0.043(3)
C18 0.081(3) 0.161(5) 0.111(4) 0.053(3) -0.005(3) 0.016(3)
N1 0.0660(18) 0.0543(17) 0.0624(18) 0.0022(15) 0.0146(15) 0.0073(16)
N2 0.101(3) 0.080(3) 0.182(4) 0.002(3) 0.050(3) -0.007(2)
C2 0.140(4) 0.090(3) 0.116(4) 0.027(3) 0.053(3) -0.005(3)
C3 0.057(2) 0.064(2) 0.080(3) -0.004(2) 0.0196(19) 0.003(2)
C7 0.091(3) 0.081(3) 0.085(3) 0.000(2) 0.033(2) -0.003(3)
C13 0.062(2) 0.078(3) 0.110(3) 0.020(3) 0.030(2) 0.014(2)
C15 0.067(3) 0.125(4) 0.077(3) -0.006(3) 0.011(2) -0.001(3)
C17 0.065(3) 0.104(3) 0.147(4) -0.037(3) 0.020(3) -0.014(3)

loop_
_atom_type_symbol
_atom_type_description
_atom_type_scat_dispersion_real
_atom_type_scat_dispersion_imag
_atom_type_scat_source
C C 0.0181 0.0091 'International Tables Vol C Tables 4.2.6.8 and 6.1.1.4'
H H 0.0000 0.0000 'International Tables Vol C Tables 4.2.6.8 and 6.1.1.4'
F F 0.0727 0.0534 'International Tables Vol C Tables 4.2.6.8 and 6.1.1.4'
N N 0.0311 0.0180 'International Tables Vol C Tables 4.2.6.8 and 6.1.1.4'
O O 0.0492 0.0322 'International Tables Vol C Tables 4.2.6.8 and 6.1.1.4'
P P 0.2955 0.4335 'International Tables Vol C Tables 4.2.6.8 and 6.1.1.4'

loop_
_geom_angle_atom_site_label_1
_geom_angle_atom_site_label_2
_geom_angle_atom_site_label_3
_geom_angle
_geom_angle_site_symmetry_1
_geom_angle_site_symmetry_3
_geom_angle_publ_flag
F2 P1 F1 85.4(3) . . ?
F2 P1 F3 85.2(3) . . ?
F2 P1 F6 175.3(3) . . ?
F3 P1 F1 82.0(3) . . ?
F4 P1 F1 172.2(4) . . ?
F4 P1 F2 99.7(3) . . ?
F4 P1 F3 92.5(3) . . ?
F4 P1 F6 84.3(3) . . ?
F5 P1 F1 100.9(3) . . ?
F5 P1 F2 95.5(3) . . ?
F5 P1 F3 177.1(3) . . ?
F5 P1 F4 84.6(3) . . ?
F5 P1 F6 82.4(3) . . ?
F6 P1 F1 90.8(3) . . ?
F6 P1 F3 97.1(3) . . ?
C12 O1 C16 111.9(3) . . ?
C11 O2 C6 112.1(4) . . ?
C9 O3 C5 112.8(3) . . ?
C1 O4 C8 112.7(4) . . ?
C4 O5 C14 112.2(3) . . ?
C18 O6 C10 111.7(3) . . ?
O4 C1 H1A 109.7 . . ?
O4 C1 H1B 109.7 . . ?
O4 C1 C11 109.7(4) . . ?
H1A C1 H1B 108.2 . . ?
C11 C1 H1A 109.7 . . ?
C11 C1 H1B 109.7 . . ?
O5 C4 H4A 110.1 . . ?
O5 C4 H4B 110.1 . . ?
O5 C4 C12 108.1(4) . . ?
H4A C4 H4B 108.4 . . ?
C12 C4 H4A 110.1 . . ?
C12 C4 H4B 110.1 . . ?
O3 C5 H5A 109.7 . . ?
O3 C5 H5B 109.7 . . ?
O3 C5 C10 109.8(4) . . ?
H5A C5 H5B 108.2 . . ?
C10 C5 H5A 109.7 . . ?
C10 C5 H5B 109.7 . . ?
O2 C6 H6A 110.0 . . ?
O2 C6 H6B 110.0 . . ?
O2 C6 C16 108.2(4) . . ?
H6A C6 H6B 108.4 . . ?
C16 C6 H6A 110.0 . . ?
C16 C6 H6B 110.0 . . ?
O4 C8 H8A 109.7 . . ?
O4 C8 H8B 109.7 . . ?
O4 C8 C18 110.0(4) . . ?
H8A C8 H8B 108.2 . . ?
C18 C8 H8A 109.7 . . ?
C18 C8 H8B 109.7 . . ?
O3 C9 H9A 109.7 . . ?
O3 C9 H9B 109.7 . . ?
O3 C9 C14 109.6(4) . . ?
H9A C9 H9B 108.2 . . ?
C14 C9 H9A 109.7 . . ?
C14 C9 H9B 109.7 . . ?
O6 C10 C5 109.3(3) . . ?
O6 C10 H10A 109.8 . . ?
O6 C10 H10B 109.8 . . ?
C5 C10 H10A 109.8 . . ?
C5 C10 H10B 109.8 . . ?
H10A C10 H10B 108.3 . . ?
O2 C11 C1 106.5(4) . . ?
O2 C11 H11A 110.4 . . ?
O2 C11 H11B 110.4 . . ?
C1 C11 H11A 110.4 . . ?
C1 C11 H11B 110.4 . . ?
H11A C11 H11B 108.6 . . ?
O1 C12 C4 109.6(4) . . ?
O1 C12 H12A 109.7 . . ?
O1 C12 H12B 109.7 . . ?
C4 C12 H12A 109.7 . . ?
C4 C12 H12B 109.7 . . ?
H12A C12 H12B 108.2 . . ?
O5 C14 C9 108.9(4) . . ?
O5 C14 H14A 109.9 . . ?
O5 C14 H14B 109.9 . . ?
C9 C14 H14A 109.9 . . ?
C9 C14 H14B 109.9 . . ?
H14A C14 H14B 108.3 . . ?
O1 C16 C6 108.4(4) . . ?
O1 C16 H16A 110.0 . . ?
O1 C16 H16B 110.0 . . ?
C6 C16 H16A 110.0 . . ?
C6 C16 H16B 110.0 . . ?
H16A C16 H16B 108.4 . . ?
O6 C18 C8 109.3(4) . . ?
O6 C18 H18A 109.8 . . ?
O6 C18 H18B 109.8 . . ?
C8 C18 H18A 109.8 . . ?
C8 C18 H18B 109.8 . . ?
H18A C18 H18B 108.3 . . ?
H1C N1 H1D 109.5 . . ?
H1C N1 H1E 109.5 . . ?
H1D N1 H1E 109.5 . . ?
C13 N1 H1C 109.5 . . ?
C13 N1 H1D 109.5 . . ?
C13 N1 H1E 109.5 . . ?
C17 N2 C2 116.4(5) . . ?
N2 C2 H2 118.0 . . ?
N2 C2 C7 124.0(5) . . ?
C7 C2 H2 118.0 . . ?
C7 C3 C13 120.7(4) . . ?
C15 C3 C7 116.8(4) . . ?
C15 C3 C13 122.5(4) . . ?
C2 C7 C3 119.7(4) . . ?
C2 C7 H7 120.2 . . ?
C3 C7 H7 120.2 . . ?
N1 C13 C3 112.0(3) . . ?
N1 C13 H13A 109.2 . . ?
N1 C13 H13B 109.2 . . ?
C3 C13 H13A 109.2 . . ?
C3 C13 H13B 109.2 . . ?
H13A C13 H13B 107.9 . . ?
C3 C15 H15 120.4 . . ?
C3 C15 C17 119.1(4) . . ?
C17 C15 H15 120.4 . . ?
N2 C17 C15 124.0(5) . . ?
N2 C17 H17 118.0 . . ?
C15 C17 H17 118.0 . . ?

loop_
_geom_bond_atom_site_label_1
_geom_bond_atom_site_label_2
_geom_bond_distance
_geom_bond_site_symmetry_2
_geom_bond_publ_flag
P1 F1 1.485(4) . ?
P1 F2 1.447(5) . ?
P1 F3 1.471(5) . ?
P1 F4 1.426(4) . ?
P1 F5 1.423(5) . ?
P1 F6 1.464(5) . ?
O1 C12 1.430(6) . ?
O1 C16 1.434(6) . ?
O2 C6 1.425(5) . ?
O2 C11 1.416(6) . ?
O3 C5 1.437(5) . ?
O3 C9 1.417(5) . ?
O4 C1 1.419(6) . ?
O4 C8 1.447(6) . ?
O5 C4 1.424(5) . ?
O5 C14 1.432(5) . ?
O6 C10 1.435(6) . ?
O6 C18 1.419(6) . ?
C1 H1A 0.9700 . ?
C1 H1B 0.9700 . ?
C1 C11 1.503(7) . ?
C4 H4A 0.9700 . ?
C4 H4B 0.9700 . ?
C4 C12 1.488(7) . ?
C5 H5A 0.9700 . ?
C5 H5B 0.9700 . ?
C5 C10 1.472(7) . ?
C6 H6A 0.9700 . ?
C6 H6B 0.9700 . ?
C6 C16 1.488(7) . ?
C8 H8A 0.9700 . ?
C8 H8B 0.9700 . ?
C8 C18 1.472(7) . ?
C9 H9A 0.9700 . ?
C9 H9B 0.9700 . ?
C9 C14 1.477(7) . ?
C10 H10A 0.9700 . ?
C10 H10B 0.9700 . ?
C11 H11A 0.9700 . ?
C11 H11B 0.9700 . ?
C12 H12A 0.9700 . ?
C12 H12B 0.9700 . ?
C14 H14A 0.9700 . ?
C14 H14B 0.9700 . ?
C16 H16A 0.9700 . ?
C16 H16B 0.9700 . ?
C18 H18A 0.9700 . ?
C18 H18B 0.9700 . ?
N1 H1C 0.8900 . ?
N1 H1D 0.8900 . ?
N1 H1E 0.8900 . ?
N1 C13 1.475(5) . ?
N2 C2 1.322(7) . ?
N2 C17 1.292(7) . ?
C2 H2 0.9300 . ?
C2 C7 1.364(7) . ?
C3 C7 1.372(6) . ?
C3 C13 1.499(6) . ?
C3 C15 1.361(6) . ?
C7 H7 0.9300 . ?
C13 H13A 0.9700 . ?
C13 H13B 0.9700 . ?
C15 H15 0.9300 . ?
C15 C17 1.397(7) . ?
C17 H17 0.9300 . ?

loop_
_geom_torsion_atom_site_label_1
_geom_torsion_atom_site_label_2
_geom_torsion_atom_site_label_3
_geom_torsion_atom_site_label_4
_geom_torsion
_geom_torsion_site_symmetry_1
_geom_torsion_site_symmetry_2
_geom_torsion_site_symmetry_3
_geom_torsion_site_symmetry_4
_geom_torsion_publ_flag
O2 C6 C16 O1 -69.4(5) . . . . ?
O3 C5 C10 O6 64.2(5) . . . . ?
O3 C9 C14 O5 -60.1(5) . . . . ?
O4 C1 C11 O2 62.3(5) . . . . ?
O4 C8 C18 O6 -63.1(5) . . . . ?
O5 C4 C12 O1 66.8(5) . . . . ?
C1 O4 C8 C18 -176.1(4) . . . . ?
C4 O5 C14 C9 -171.7(4) . . . . ?
C5 O3 C9 C14 176.3(4) . . . . ?
C6 O2 C11 C1 174.2(4) . . . . ?
C8 O4 C1 C11 -178.2(4) . . . . ?
C9 O3 C5 C10 174.9(4) . . . . ?
C10 O6 C18 C8 -179.9(4) . . . . ?
C11 O2 C6 C16 -175.2(4) . . . . ?
C12 O1 C16 C6 177.5(4) . . . . ?
C14 O5 C4 C12 -178.8(4) . . . . ?
C16 O1 C12 C4 179.5(4) . . . . ?
C18 O6 C10 C5 176.4(4) . . . . ?
N2 C2 C7 C3 0.9(8) . . . . ?
C2 N2 C17 C15 3.8(8) . . . . ?
C3 C15 C17 N2 -2.5(7) . . . . ?
C7 C3 C13 N1 85.1(5) . . . . ?
C7 C3 C15 C17 0.2(6) . . . . ?
C13 C3 C7 C2 179.3(4) . . . . ?
C13 C3 C15 C17 -178.6(4) . . . . ?
C15 C3 C7 C2 0.5(7) . . . . ?
C15 C3 C13 N1 -96.2(5) . . . . ?
C17 N2 C2 C7 -3.1(8) . . . . ?
